data_1504762
loop_
_publ_author_name
'Clarke, Paul A.'
'Zaytsev, Andrey V.'
'Morgan, Tyson W.'
'Whitwood, Adrian C.'
'Wilson, Claire'

_publ_section_title
;
 One-pot synthesis of functionalized piperid-4-ones: a four-component
 condensation.
;
_journal_issue 13
_journal_name_full 'Organic letters'
_journal_page_first 2877
_journal_page_last 2880
_journal_paper_doi 10.1021/ol801051g
_journal_volume 10
_journal_year 2008
_chemical_formula_moiety 'C23 H27 N O5 S'
_chemical_formula_sum 'C23 H27 N O5 S'
_chemical_formula_weight 429.52
_chemical_name_systematic
; 
 ? 
;
_space_group_IT_number 14
_symmetry_cell_setting monoclinic
_symmetry_space_group_name_Hall '-P 2ybc'
_symmetry_space_group_name_H-M 'P 1 21/c 1'
_atom_sites_solution_hydrogens 'geom, OH difmap'
_atom_sites_solution_primary direct
_atom_sites_solution_secondary difmap
_audit_creation_method SHELXL-97
_cell_angle_alpha 90.00
_cell_angle_beta 117.3400(10)
_cell_angle_gamma 90.00
_cell_formula_units_Z 4
_cell_length_a 15.5806(8)
_cell_length_b 10.3641(5)
_cell_length_c 15.2430(8)
_cell_measurement_reflns_used 6933
_cell_measurement_temperature 299(2)
_cell_measurement_theta_max 27.81
_cell_measurement_theta_min 2.46
_cell_volume 2186.47(19)
_computing_cell_refinement 'Bruker SMART'
_computing_data_collection 'Bruker SMART'
_computing_data_reduction 'Bruker SAINT'
_computing_molecular_graphics 'Bruker SHELXTL'
_computing_publication_material 'Bruker SHELXTL'
_computing_structure_refinement 'SHELXL-97 (Sheldrick, 1997)'
_computing_structure_solution 'SHELXS-97 (Sheldrick, 1997)'
_diffrn_ambient_temperature 299(2)
_diffrn_measured_fraction_theta_full 0.997
_diffrn_measured_fraction_theta_max 0.997
_diffrn_measurement_device_type 'Bruker SMART APEX CCD area detector'
_diffrn_measurement_method \w
_diffrn_radiation_monochromator graphite
_diffrn_radiation_source 'fine-focus sealed tube'
_diffrn_radiation_type MoK\a
_diffrn_radiation_wavelength 0.71073
_diffrn_reflns_av_R_equivalents 0.0225
_diffrn_reflns_av_sigmaI/netI 0.0218
_diffrn_reflns_limit_h_max 20
_diffrn_reflns_limit_h_min -20
_diffrn_reflns_limit_k_max 13
_diffrn_reflns_limit_k_min -13
_diffrn_reflns_limit_l_max 20
_diffrn_reflns_limit_l_min -20
_diffrn_reflns_number 22010
_diffrn_reflns_theta_full 28.31
_diffrn_reflns_theta_max 28.31
_diffrn_reflns_theta_min 1.47
_exptl_absorpt_coefficient_mu 0.182
_exptl_absorpt_correction_T_max 0.960
_exptl_absorpt_correction_T_min 0.875
_exptl_absorpt_correction_type multi-scan
_exptl_absorpt_process_details 'SADABS v2.03 (Sheldrick)'
_exptl_crystal_colour Pale
_exptl_crystal_density_diffrn 1.305
_exptl_crystal_density_method 'not measured'
_exptl_crystal_description Blocks
_exptl_crystal_F_000 912
_exptl_crystal_size_max 0.37
_exptl_crystal_size_mid 0.26
_exptl_crystal_size_min 0.22
_refine_diff_density_max 0.314
_refine_diff_density_min -0.237
_refine_diff_density_rms 0.044
_refine_ls_extinction_method none
_refine_ls_goodness_of_fit_ref 1.028
_refine_ls_hydrogen_treatment 'constr, OH refall'
_refine_ls_matrix_type full
_refine_ls_number_parameters 298
_refine_ls_number_reflns 5430
_refine_ls_number_restraints 0
_refine_ls_restrained_S_all 1.028
_refine_ls_R_factor_all 0.0604
_refine_ls_R_factor_gt 0.0455
_refine_ls_shift/su_max 0.000
_refine_ls_shift/su_mean 0.000
_refine_ls_structure_factor_coef Fsqd
_refine_ls_weighting_details 'calc w=1/[\s^2^(Fo^2^)+(0.0752P)^2^+0.3123P] where P=(Fo^2^+2Fc^2^)/3'
_refine_ls_weighting_scheme calc
_refine_ls_wR_factor_gt 0.1227
_refine_ls_wR_factor_ref 0.1338
_reflns_number_gt 4112
_reflns_number_total 5430
_reflns_threshold_expression >2\s(I)
_cod_data_source_file ol801051g-file005.cif
_cod_data_source_block 5b
_cod_depositor_comments
;
The following automatic conversions were performed:

'_symmetry_cell_setting' value 'Monoclinic' changed to 'monoclinic'
according to /home/saulius/struct/CIF-dictionaries/cif_core.dic
dictionary named 'cif_core.dic' version 2.4.1 from
2010-06-29.

'_exptl_absorpt_correction_type' value 'Multi-scan'
changed to 'multi-scan' according to
/home/saulius/struct/CIF-dictionaries/cif_core.dic dictionary named
'cif_core.dic' version 2.4.1 from 2010-06-29.

Automatic conversion script
Id: cif_fix_values 1715 2011-07-08 13:25:40Z adriana 
;
_cod_original_sg_symbol_H-M 'P 21/c '
_cod_database_code 1504762

loop_
_symmetry_equiv_pos_as_xyz
'x, y, z'
'-x, y+1/2, -z+1/2'
'-x, -y, -z'
'x, -y-1/2, z-1/2'

loop_
_atom_site_label
_atom_site_type_symbol
_atom_site_fract_x
_atom_site_fract_y
_atom_site_fract_z
_atom_site_U_iso_or_equiv
_atom_site_adp_type
_atom_site_occupancy
_atom_site_symmetry_multiplicity
_atom_site_calc_flag
_atom_site_refinement_flags
_atom_site_disorder_assembly
_atom_site_disorder_group
C1 C 0.23235(11) 0.68454(13) 0.20425(12) 0.0467(3) Uani 1 1 d . . .
H1A H 0.2991 0.7069 0.2506 0.056 Uiso 1 1 calc R A 1
C2 C 0.17025(11) 0.71143(14) 0.25576(11) 0.0470(3) Uani 1 1 d . B .
C3 C 0.10847(11) 0.62284(15) 0.26017(12) 0.0501(3) Uani 1 1 d . . .
C4 C 0.09252(12) 0.49389(15) 0.21299(13) 0.0520(4) Uani 1 1 d . B .
H4A H 0.0240 0.4739 0.1811 0.062 Uiso 1 1 calc R . .
H4B H 0.1257 0.4288 0.2630 0.062 Uiso 1 1 calc R . .
C5 C 0.13034(10) 0.49174(13) 0.13673(11) 0.0432(3) Uani 1 1 d . . .
H5 H 0.0909 0.5549 0.0865 0.052 Uiso 1 1 calc R B .
C6A C 0.20377(14) 0.76489(15) 0.11044(15) 0.0618(5) Uani 0.619(6) 1 d P B 1
H6A1 H 0.1428 0.7314 0.0603 0.074 Uiso 0.619(6) 1 calc PR B 1
H6A2 H 0.1918 0.8523 0.1248 0.074 Uiso 0.619(6) 1 calc PR B 1
C7A C 0.2710(5) 0.7728(8) 0.0658(4) 0.0596(13) Uani 0.619(6) 1 d P B 1
H7A1 H 0.2387 0.8133 0.0013 0.072 Uiso 0.619(6) 1 calc PR B 1
H7A2 H 0.2908 0.6868 0.0576 0.072 Uiso 0.619(6) 1 calc PR B 1
C8A C 0.3588(3) 0.8515(4) 0.1331(3) 0.0912(15) Uani 0.619(6) 1 d P B 1
H8A1 H 0.3383 0.9274 0.1545 0.137 Uiso 0.619(6) 1 calc PR B 1
H8A2 H 0.3938 0.8763 0.0979 0.137 Uiso 0.619(6) 1 calc PR B 1
H8A3 H 0.3998 0.8007 0.1896 0.137 Uiso 0.619(6) 1 calc PR B 1
C6B C 0.20377(14) 0.76489(15) 0.11044(15) 0.0618(5) Uani 0.381(6) 1 d P B 2
H6B1 H 0.1814 0.8499 0.1172 0.074 Uiso 0.381(6) 1 calc PR B 2
H6B2 H 0.1534 0.7224 0.0533 0.074 Uiso 0.381(6) 1 calc PR B 2
C7B C 0.3035(7) 0.7742(13) 0.1010(8) 0.069(3) Uani 0.381(6) 1 d P B 2
H7B1 H 0.3578 0.7898 0.1653 0.083 Uiso 0.381(6) 1 calc PR B 2
H7B2 H 0.3148 0.6942 0.0750 0.083 Uiso 0.381(6) 1 calc PR B 2
C8B C 0.2925(5) 0.8839(6) 0.0324(6) 0.089(2) Uani 0.381(6) 1 d P B 2
H8B1 H 0.2297 0.8799 -0.0238 0.133 Uiso 0.381(6) 1 calc PR B 2
H8B2 H 0.3413 0.8776 0.0108 0.133 Uiso 0.381(6) 1 calc PR B 2
H8B3 H 0.2993 0.9643 0.0662 0.133 Uiso 0.381(6) 1 calc PR B 2
C9 C 0.18011(11) 0.83444(15) 0.30558(12) 0.0517(4) Uani 1 1 d . . .
C10 C 0.25792(18) 1.03736(17) 0.34737(19) 0.0824(6) Uani 1 1 d . . .
H10A H 0.1958 1.0777 0.3236 0.124 Uiso 1 1 calc R B .
H10B H 0.2990 1.0898 0.3306 0.124 Uiso 1 1 calc R . .
H10C H 0.2864 1.0280 0.4178 0.124 Uiso 1 1 calc R . .
C11 C 0.11778(10) 0.36655(14) 0.08109(11) 0.0446(3) Uani 1 1 d . B .
C12 C 0.09754(12) 0.24980(14) 0.11244(13) 0.0531(4) Uani 1 1 d . . .
H12 H 0.0924 0.2465 0.1708 0.064 Uiso 1 1 calc R B .
C13 C 0.08491(14) 0.13876(17) 0.05797(15) 0.0660(5) Uani 1 1 d . B .
H13 H 0.0721 0.0611 0.0803 0.079 Uiso 1 1 calc R . .
C14 C 0.09103(15) 0.14199(18) -0.02894(16) 0.0720(5) Uani 1 1 d . . .
H14 H 0.0825 0.0670 -0.0656 0.086 Uiso 1 1 calc R B .
C15 C 0.10994(16) 0.25741(19) -0.06137(14) 0.0722(5) Uani 1 1 d . B .
H15 H 0.1139 0.2603 -0.1204 0.087 Uiso 1 1 calc R . .
C16 C 0.12315(13) 0.36885(16) -0.00700(12) 0.0578(4) Uani 1 1 d . . .
H16 H 0.1358 0.4462 -0.0298 0.069 Uiso 1 1 calc R B .
C17 C 0.37324(11) 0.39394(14) 0.18320(13) 0.0521(4) Uani 1 1 d . B .
C18 C 0.35037(13) 0.27369(16) 0.14023(16) 0.0653(5) Uani 1 1 d . . .
H18 H 0.3061 0.2220 0.1490 0.078 Uiso 1 1 calc R . .
C19 C 0.39323(15) 0.22984(18) 0.08401(16) 0.0718(5) Uani 1 1 d . . .
H19 H 0.3768 0.1487 0.0549 0.086 Uiso 1 1 calc R . .
C20 C 0.45955(13) 0.30315(18) 0.07010(14) 0.0618(4) Uani 1 1 d . . .
C21 C 0.48169(14) 0.4226(2) 0.11363(18) 0.0741(5) Uani 1 1 d . . .
H21 H 0.5262 0.4738 0.1049 0.089 Uiso 1 1 calc R . .
C22 C 0.44001(13) 0.46928(17) 0.16994(17) 0.0686(5) Uani 1 1 d . . .
H22 H 0.4565 0.5505 0.1988 0.082 Uiso 1 1 calc R . .
C23 C 0.50492(17) 0.2543(2) 0.00792(17) 0.0793(6) Uani 1 1 d . . .
H23A H 0.5701 0.2855 0.0344 0.119 Uiso 1 1 calc R . .
H23B H 0.4684 0.2847 -0.0586 0.119 Uiso 1 1 calc R . .
H23C H 0.5052 0.1617 0.0084 0.119 Uiso 1 1 calc R . .
H1 H 0.071(2) 0.726(3) 0.332(2) 0.128(10) Uiso 1 1 d . . .
N1 N 0.23025(8) 0.54468(10) 0.18176(9) 0.0429(3) Uani 1 1 d . B .
O1 O 0.05531(10) 0.64154(13) 0.30799(10) 0.0668(3) Uani 1 1 d . B .
O2 O 0.24674(9) 0.91154(11) 0.30224(10) 0.0643(3) Uani 1 1 d . B .
O3 O 0.13260(10) 0.86611(12) 0.34808(10) 0.0670(3) Uani 1 1 d . B .
O4 O 0.39109(9) 0.53502(12) 0.32890(10) 0.0712(4) Uani 1 1 d . B .
O5 O 0.28373(9) 0.34438(11) 0.28607(9) 0.0617(3) Uani 1 1 d . B .
S1 S 0.32105(3) 0.45292(4) 0.25605(3) 0.05007(13) Uani 1 1 d . . .

loop_
_atom_site_aniso_label
_atom_site_aniso_U_11
_atom_site_aniso_U_22
_atom_site_aniso_U_33
_atom_site_aniso_U_23
_atom_site_aniso_U_13
_atom_site_aniso_U_12
C1 0.0519(8) 0.0321(6) 0.0672(9) -0.0051(6) 0.0369(7) -0.0032(6)
C2 0.0503(8) 0.0387(7) 0.0594(9) -0.0027(6) 0.0316(7) 0.0023(6)
C3 0.0546(8) 0.0486(8) 0.0595(9) -0.0020(7) 0.0370(7) 0.0022(6)
C4 0.0550(9) 0.0462(8) 0.0683(10) -0.0045(7) 0.0399(8) -0.0086(7)
C5 0.0428(7) 0.0382(7) 0.0540(8) -0.0008(6) 0.0268(6) -0.0015(6)
C6A 0.0863(12) 0.0378(8) 0.0838(12) 0.0044(8) 0.0584(11) 0.0009(8)
C7A 0.076(4) 0.053(2) 0.058(3) -0.005(2) 0.038(2) -0.010(3)
C8A 0.094(3) 0.102(3) 0.098(3) -0.018(2) 0.062(2) -0.042(2)
C6B 0.0863(12) 0.0378(8) 0.0838(12) 0.0044(8) 0.0584(11) 0.0009(8)
C7B 0.079(7) 0.067(4) 0.088(7) 0.009(6) 0.062(6) 0.003(5)
C8B 0.115(5) 0.074(4) 0.121(6) 0.026(3) 0.091(5) 0.007(3)
C9 0.0538(8) 0.0430(8) 0.0613(9) -0.0019(7) 0.0290(7) 0.0075(6)
C10 0.0941(15) 0.0439(9) 0.1143(17) -0.0234(10) 0.0521(14) -0.0083(9)
C11 0.0442(7) 0.0401(7) 0.0519(8) -0.0019(6) 0.0242(6) -0.0043(6)
C12 0.0607(9) 0.0447(8) 0.0618(9) -0.0029(7) 0.0350(8) -0.0105(7)
C13 0.0775(12) 0.0435(8) 0.0839(12) -0.0071(8) 0.0430(10) -0.0162(8)
C14 0.0849(13) 0.0558(10) 0.0818(13) -0.0264(9) 0.0437(11) -0.0184(9)
C15 0.0969(14) 0.0664(11) 0.0645(11) -0.0148(9) 0.0467(11) -0.0151(10)
C16 0.0741(11) 0.0490(8) 0.0563(9) -0.0015(7) 0.0352(8) -0.0090(8)
C17 0.0436(7) 0.0401(7) 0.0712(10) 0.0003(7) 0.0253(7) 0.0055(6)
C18 0.0626(10) 0.0439(8) 0.0996(14) -0.0089(9) 0.0461(10) -0.0042(7)
C19 0.0740(12) 0.0519(10) 0.0975(14) -0.0128(9) 0.0464(11) 0.0027(9)
C20 0.0566(9) 0.0596(10) 0.0703(11) 0.0122(8) 0.0301(8) 0.0194(8)
C21 0.0664(11) 0.0621(11) 0.1094(16) 0.0069(11) 0.0539(12) 0.0037(9)
C22 0.0602(10) 0.0489(9) 0.1051(15) -0.0082(9) 0.0453(11) -0.0045(7)
C23 0.0810(13) 0.0870(14) 0.0816(13) 0.0153(11) 0.0473(11) 0.0290(12)
N1 0.0440(6) 0.0321(5) 0.0589(7) -0.0039(5) 0.0289(6) -0.0019(4)
O1 0.0775(8) 0.0642(8) 0.0862(9) -0.0088(7) 0.0613(8) -0.0035(6)
O2 0.0714(7) 0.0407(6) 0.0919(9) -0.0147(6) 0.0471(7) -0.0050(5)
O3 0.0775(8) 0.0564(7) 0.0825(8) -0.0134(6) 0.0501(7) 0.0066(6)
O4 0.0594(7) 0.0639(8) 0.0717(8) -0.0176(6) 0.0142(6) -0.0018(6)
O5 0.0687(7) 0.0512(6) 0.0661(7) 0.0126(5) 0.0318(6) 0.0047(5)
S1 0.0480(2) 0.0413(2) 0.0577(2) -0.00269(15) 0.02153(17) 0.00094(14)

loop_
_atom_type_symbol
_atom_type_description
_atom_type_scat_dispersion_real
_atom_type_scat_dispersion_imag
_atom_type_scat_source
C C 0.0033 0.0016 'International Tables Vol C Tables 4.2.6.8 and 6.1.1.4'
H H 0.0000 0.0000 'International Tables Vol C Tables 4.2.6.8 and 6.1.1.4'
N N 0.0061 0.0033 'International Tables Vol C Tables 4.2.6.8 and 6.1.1.4'
O O 0.0106 0.0060 'International Tables Vol C Tables 4.2.6.8 and 6.1.1.4'
S S 0.1246 0.1234 'International Tables Vol C Tables 4.2.6.8 and 6.1.1.4'

loop_
_geom_angle_atom_site_label_1
_geom_angle_atom_site_label_2
_geom_angle_atom_site_label_3
_geom_angle
N1 C1 C2 110.18(11)
N1 C1 C6A 110.38(13)
C2 C1 C6A 113.54(12)
N1 C1 H1A 107.5
C2 C1 H1A 107.5
C6A C1 H1A 107.5
C3 C2 C9 118.36(13)
C3 C2 C1 122.34(13)
C9 C2 C1 119.25(13)
O1 C3 C2 123.91(14)
O1 C3 C4 112.63(13)
C2 C3 C4 123.46(12)
C3 C4 C5 110.19(12)
C3 C4 H4A 109.6
C5 C4 H4A 109.6
C3 C4 H4B 109.6
C5 C4 H4B 109.6
H4A C4 H4B 108.1
N1 C5 C11 114.42(11)
N1 C5 C4 109.36(12)
C11 C5 C4 116.34(12)
N1 C5 H5 105.2
C11 C5 H5 105.2
C4 C5 H5 105.2
C7A C6A C1 119.4(3)
C7A C6A H6A1 107.5
C1 C6A H6A1 107.5
C7A C6A H6A2 107.5
C1 C6A H6A2 107.5
H6A1 C6A H6A2 107.0
C6A C7A C8A 109.0(4)
C6A C7A H7A1 109.9
C8A C7A H7A1 109.9
C6A C7A H7A2 109.9
C8A C7A H7A2 109.9
H7A1 C7A H7A2 108.3
C8B C7B H7B1 110.2
C8B C7B H7B2 110.2
H7B1 C7B H7B2 108.5
C7B C8B H8B1 109.5
C7B C8B H8B2 109.5
H8B1 C8B H8B2 109.5
C7B C8B H8B3 109.5
H8B1 C8B H8B3 109.5
H8B2 C8B H8B3 109.5
O3 C9 O2 121.91(14)
O3 C9 C2 124.28(15)
O2 C9 C2 113.80(13)
O2 C10 H10A 109.5
O2 C10 H10B 109.5
H10A C10 H10B 109.5
O2 C10 H10C 109.5
H10A C10 H10C 109.5
H10B C10 H10C 109.5
C16 C11 C12 118.24(14)
C16 C11 C5 118.65(13)
C12 C11 C5 123.07(13)
C13 C12 C11 120.79(15)
C13 C12 H12 119.6
C11 C12 H12 119.6
C14 C13 C12 120.47(16)
C14 C13 H13 119.8
C12 C13 H13 119.8
C13 C14 C15 119.29(17)
C13 C14 H14 120.4
C15 C14 H14 120.4
C14 C15 C16 120.57(17)
C14 C15 H15 119.7
C16 C15 H15 119.7
C15 C16 C11 120.63(16)
C15 C16 H16 119.7
C11 C16 H16 119.7
C18 C17 C22 119.20(16)
C18 C17 S1 121.39(13)
C22 C17 S1 119.40(13)
C17 C18 C19 119.94(17)
C17 C18 H18 120.0
C19 C18 H18 120.0
C20 C19 C18 121.66(18)
C20 C19 H19 119.2
C18 C19 H19 119.2
C21 C20 C19 117.64(17)
C21 C20 C23 121.40(18)
C19 C20 C23 120.95(18)
C20 C21 C22 122.10(17)
C20 C21 H21 118.9
C22 C21 H21 118.9
C21 C22 C17 119.46(17)
C21 C22 H22 120.3
C17 C22 H22 120.3
C20 C23 H23A 109.5
C20 C23 H23B 109.5
H23A C23 H23B 109.5
C20 C23 H23C 109.5
H23A C23 H23C 109.5
H23B C23 H23C 109.5
C1 N1 C5 111.93(11)
C1 N1 S1 118.89(10)
C5 N1 S1 119.35(9)
C3 O1 H1 103.4(18)
C9 O2 C10 116.68(14)
O4 S1 O5 119.79(8)
O4 S1 N1 107.40(7)
O5 S1 N1 109.02(7)
O4 S1 C17 106.76(8)
O5 S1 C17 107.54(7)
N1 S1 C17 105.45(7)

loop_
_geom_bond_atom_site_label_1
_geom_bond_atom_site_label_2
_geom_bond_distance
C1 N1 1.4864(17)
C1 C2 1.5258(19)
C1 C6A 1.534(2)
C1 H1A 0.9800
C2 C3 1.354(2)
C2 C9 1.455(2)
C3 O1 1.3450(17)
C3 C4 1.484(2)
C4 C5 1.526(2)
C4 H4A 0.9700
C4 H4B 0.9700
C5 N1 1.4879(17)
C5 C11 1.5128(19)
C5 H5 0.9800
C6A C7A 1.490(8)
C6A H6A1 0.9700
C6A H6A2 0.9700
C7A C8A 1.517(7)
C7A H7A1 0.9700
C7A H7A2 0.9700
C8A H8A1 0.9600
C8A H8A2 0.9600
C8A H8A3 0.9600
C7B C8B 1.500(14)
C7B H7B1 0.9700
C7B H7B2 0.9700
C8B H8B1 0.9600
C8B H8B2 0.9600
C8B H8B3 0.9600
C9 O3 1.2312(18)
C9 O2 1.3295(19)
C10 O2 1.447(2)
C10 H10A 0.9600
C10 H10B 0.9600
C10 H10C 0.9600
C11 C16 1.383(2)
C11 C12 1.389(2)
C12 C13 1.379(2)
C12 H12 0.9300
C13 C14 1.372(3)
C13 H13 0.9300
C14 C15 1.377(3)
C14 H14 0.9300
C15 C16 1.381(2)
C15 H15 0.9300
C16 H16 0.9300
C17 C18 1.377(2)
C17 C22 1.388(2)
C17 S1 1.7600(16)
C18 C19 1.383(3)
C18 H18 0.9300
C19 C20 1.375(3)
C19 H19 0.9300
C20 C21 1.372(3)
C20 C23 1.506(3)
C21 C22 1.380(3)
C21 H21 0.9300
C22 H22 0.9300
C23 H23A 0.9600
C23 H23B 0.9600
C23 H23C 0.9600
N1 S1 1.6482(12)
O1 H1 0.93(3)
O4 S1 1.4265(12)
O5 S1 1.4344(12)

loop_
_geom_hbond_atom_site_label_D
_geom_hbond_atom_site_label_H
_geom_hbond_atom_site_label_A
_geom_hbond_distance_DH
_geom_hbond_distance_HA
_geom_hbond_distance_DA
_geom_hbond_angle_DHA
O1 H1 O3 0.93(3) 1.70(3) 2.5622(18) 152(3)

loop_
_geom_torsion_atom_site_label_1
_geom_torsion_atom_site_label_2
_geom_torsion_atom_site_label_3
_geom_torsion_atom_site_label_4
_geom_torsion
N1 C1 C2 C3 -12.2(2)
C6A C1 C2 C3 112.17(17)
N1 C1 C2 C9 165.22(13)
C6A C1 C2 C9 -70.39(19)
C9 C2 C3 O1 0.0(2)
C1 C2 C3 O1 177.47(15)
C9 C2 C3 C4 -179.64(15)
C1 C2 C3 C4 -2.2(3)
O1 C3 C4 C5 163.70(14)
C2 C3 C4 C5 -16.6(2)
C3 C4 C5 N1 49.34(17)
C3 C4 C5 C11 -179.13(13)
N1 C1 C6A C7A -70.2(4)
C2 C1 C6A C7A 165.6(3)
C1 C6A C7A C8A -69.8(6)
C3 C2 C9 O3 -3.4(3)
C1 C2 C9 O3 179.02(16)
C3 C2 C9 O2 176.01(15)
C1 C2 C9 O2 -1.5(2)
N1 C5 C11 C16 -69.97(18)
C4 C5 C11 C16 160.90(15)
N1 C5 C11 C12 112.46(16)
C4 C5 C11 C12 -16.7(2)
C16 C11 C12 C13 1.2(3)
C5 C11 C12 C13 178.74(16)
C11 C12 C13 C14 -0.8(3)
C12 C13 C14 C15 0.0(3)
C13 C14 C15 C16 0.3(3)
C14 C15 C16 C11 0.1(3)
C12 C11 C16 C15 -0.8(3)
C5 C11 C16 C15 -178.53(16)
C22 C17 C18 C19 -0.5(3)
S1 C17 C18 C19 -179.52(16)
C17 C18 C19 C20 0.6(3)
C18 C19 C20 C21 -0.4(3)
C18 C19 C20 C23 -179.48(19)
C19 C20 C21 C22 0.2(3)
C23 C20 C21 C22 179.31(19)
C20 C21 C22 C17 -0.2(3)
C18 C17 C22 C21 0.4(3)
S1 C17 C22 C21 179.38(16)
C2 C1 N1 C5 46.40(16)
C6A C1 N1 C5 -79.79(15)
C2 C1 N1 S1 -99.26(13)
C6A C1 N1 S1 134.55(12)
C11 C5 N1 C1 160.22(12)
C4 C5 N1 C1 -67.25(15)
C11 C5 N1 S1 -54.30(15)
C4 C5 N1 S1 78.24(13)
O3 C9 O2 C10 -2.7(3)
C2 C9 O2 C10 177.88(16)
C1 N1 S1 O4 -3.78(12)
C5 N1 S1 O4 -146.89(11)
C1 N1 S1 O5 127.41(11)
C5 N1 S1 O5 -15.69(12)
C1 N1 S1 C17 -117.37(11)
C5 N1 S1 C17 99.53(11)
C18 C17 S1 O4 148.73(15)
C22 C17 S1 O4 -30.27(17)
C18 C17 S1 O5 18.99(17)
C22 C17 S1 O5 -160.00(14)
C18 C17 S1 N1 -97.24(15)
C22 C17 S1 N1 83.76(15)
